data_1531119
loop_
_publ_author_name
'Belik, A.A.'
'Lazoryak, B.I.'
'Terekhina, T.P.'
'Polyakov, S.N.'

_publ_section_title
;
 Synthesis and structure of Sr2 Co (P O4)2
;
_journal_name_full 'Zhurnal Neorganicheskoi Khimii'
_journal_page_first 1453
_journal_page_last 1459
_journal_volume 46
_journal_year 2001
_chemical_formula_sum 'Co O8 P2 Sr2'
_chemical_name_systematic 'Sr2 Co (P O4)2'
_space_group_IT_number 14
_symmetry_space_group_name_Hall '-P 2ybc'
_symmetry_space_group_name_H-M 'P 1 21/c 1'
_cell_angle_alpha 90
_cell_angle_beta 97.5144
_cell_angle_gamma 90
_cell_formula_units_Z 6
_cell_length_a 11.6993
_cell_length_b 9.99637
_cell_length_c 9.06743
_cell_volume 1051.334
_citation_journal_id_ASTM ZNOKAQ
_cod_data_source_file Belik_ZNOKAQ_2001_92.cif
_cod_data_source_block Co1O8P2Sr2
_cod_original_formula_sum 'Co1 O8 P2 Sr2'
_cod_database_code 1531119

loop_
_symmetry_equiv_pos_as_xyz
x,y,z
-x,y+1/2,-z+1/2
-x,-y,-z
x,-y-1/2,z-1/2

loop_
_atom_site_label
_atom_site_type_symbol
_atom_site_fract_x
_atom_site_fract_y
_atom_site_fract_z
_atom_site_occupancy
_atom_site_U_iso_or_equiv
P3 P+5 0.9583 0.93 0.2073 1 0.0
P2 P+5 0.7095 0.5672 0.0086 1 0.0
O12 O-2 0.944 0.0773 0.2587 1 0.0
O2 O-2 0.3433 0.0453 0.1034 1 0.0
O4 O-2 0.2911 0.7894 0.1172 1 0.0
O11 O-2 0.8498 0.8757 0.1146 1 0.0
O5 O-2 0.8315 0.5225 0.0697 1 0.0
Co1 Co+2 0 0 0.5 1 0.0
O6 O-2 0.7037 0.6232 0.8524 1 0.0
O10 O-2 0.0616 0.9168 0.1257 1 0.0
O1 O-2 0.5016 0.8703 0.1424 1 0.0
Sr3 Sr+2 0.1513 0.3514 0.6652 1 0.0
O8 O-2 0.6813 0.6845 0.1138 1 0.0
O3 O-2 0.3627 0.8891 0.8937 1 0.0
Sr2 Sr+2 0.4926 0.6136 0.1968 1 0.0
O7 O-2 0.6229 0.4546 0.0344 1 0.0
Co2 Co+2 0.3244 0.3895 0.374 1 0.0
O9 O-2 0.9828 0.8451 0.3613 1 0.0
Sr1 Sr+2 0.8094 0.23 0.6625 1 0.0
P1 P+5 0.3718 0.8955 0.0656 1 0.0
